data_8107196
loop_
_publ_author_name
'Zhao, Ji-Xing'
'Chen, Da-Qun'
'Wu, Lei-Fang'

_publ_section_title
;
 Synthesis and crystal structure of
 (E)-1-(4-(((E)-3-(tert-butyl)-2-hydroxybenzylidene)amino)phenyl)ethan-1-one
 O-ethyl oxime, C21H26N2O2
;
_journal_issue 4
_journal_name_full 'Zeitschrift f\"ur Kristallographie - New Crystal Structures'
_journal_page_first 711
_journal_page_last 713
_journal_paper_doi 10.1515/ncrs-2022-0134
_journal_volume 237
_journal_year 2022
_chemical_formula_moiety 'C21 H26 N2 O2'
_chemical_formula_sum 'C21 H26 N2 O2'
_chemical_formula_weight 338.44
_space_group_crystal_system monoclinic
_space_group_IT_number 4
_space_group_name_Hall 'P 2yb'
_space_group_name_H-M_alt 'P 1 21 1'
_atom_sites_solution_hydrogens geom
_atom_sites_solution_primary dual
_cell_angle_alpha 90
_cell_angle_beta 93.592(4)
_cell_angle_gamma 90
_cell_formula_units_Z 2
_cell_length_a 7.1425(7)
_cell_length_b 9.2733(8)
_cell_length_c 14.3161(13)
_cell_measurement_reflns_used 3872
_cell_measurement_temperature 173(2)
_cell_measurement_theta_max 27.45
_cell_measurement_theta_min 2.62
_cell_volume 946.36(15)
_computing_cell_refinement 'SAINT V8.38A (Bruker, 2018)'
_computing_data_reduction 'SAINT V8.38A (Bruker, 2018)'
_computing_molecular_graphics 'Olex2 1.3 (Dolomanov et al., 2009)'
_computing_publication_material 'Olex2 1.3 (Dolomanov et al., 2009)'
_computing_structure_refinement 'SHELXL 2018/3 (Sheldrick, 2015)'
_computing_structure_solution 'SHELXT 2014/5 (Sheldrick, 2014)'
_diffrn_ambient_temperature 173.0
_diffrn_measured_fraction_theta_full 0.998
_diffrn_measured_fraction_theta_max 0.998
_diffrn_measurement_device_type 'Bruker D8 Venture'
_diffrn_measurement_method '\f and \w scans'
_diffrn_radiation_type MoK\a
_diffrn_radiation_wavelength 0.71073
_diffrn_reflns_av_R_equivalents 0.0670
_diffrn_reflns_av_unetI/netI 0.0582
_diffrn_reflns_Laue_measured_fraction_full 0.998
_diffrn_reflns_Laue_measured_fraction_max 0.998
_diffrn_reflns_limit_h_max 9
_diffrn_reflns_limit_h_min -9
_diffrn_reflns_limit_k_max 12
_diffrn_reflns_limit_k_min -12
_diffrn_reflns_limit_l_max 18
_diffrn_reflns_limit_l_min -18
_diffrn_reflns_number 15067
_diffrn_reflns_point_group_measured_fraction_full 0.998
_diffrn_reflns_point_group_measured_fraction_max 0.998
_diffrn_reflns_theta_full 25.242
_diffrn_reflns_theta_max 27.860
_diffrn_reflns_theta_min 2.618
_diffrn_source_current 1.4
_diffrn_source_power 0.07
_diffrn_source_voltage 50.0
_diffrn_standards_number 0
_exptl_absorpt_coefficient_mu 0.076
_exptl_absorpt_correction_T_max 0.7456
_exptl_absorpt_correction_T_min 0.6922
_exptl_absorpt_correction_type multi-scan
_exptl_absorpt_process_details SADABS
_exptl_crystal_density_diffrn 1.188
_exptl_crystal_description plate
_exptl_crystal_F_000 364
_exptl_crystal_size_max 0.27
_exptl_crystal_size_mid 0.25
_exptl_crystal_size_min 0.06
_refine_diff_density_max 0.182
_refine_diff_density_min -0.149
_refine_diff_density_rms 0.037
_refine_ls_abs_structure_details
;
 Refined as a perfect inversion twin.
;
_refine_ls_abs_structure_Flack 0.5
_refine_ls_extinction_coef .
_refine_ls_extinction_method none
_refine_ls_goodness_of_fit_ref 1.033
_refine_ls_hydrogen_treatment constr
_refine_ls_matrix_type full
_refine_ls_number_parameters 232
_refine_ls_number_reflns 4486
_refine_ls_number_restraints 1
_refine_ls_restrained_S_all 1.033
_refine_ls_R_factor_all 0.0698
_refine_ls_R_factor_gt 0.0461
_refine_ls_shift/su_max 0.000
_refine_ls_shift/su_mean 0.000
_refine_ls_structure_factor_coef Fsqd
_refine_ls_weighting_details 'w=1/[\s^2^(Fo^2^)+(0.0513P)^2^+0.0563P] where P=(Fo^2^+2Fc^2^)/3'
_refine_ls_weighting_scheme calc
_refine_ls_wR_factor_gt 0.1028
_refine_ls_wR_factor_ref 0.1148
_reflns_Friedel_coverage 0.884
_reflns_Friedel_fraction_full 0.998
_reflns_Friedel_fraction_max 0.998
_reflns_number_gt 3423
_reflns_number_total 4486
_reflns_threshold_expression 'I > 2\s(I)'
_cod_data_source_file suppl_j_ncrs-2022-0134_suppl.cif
_cod_data_source_block 12_a
_cod_database_code 8107196
_shelx_space_group_comment
;
The symmetry employed for this shelxl refinement is uniquely defined
by the following loop, which should always be used as a source of
symmetry information in preference to the above space-group names.
They are only intended as comments.
;
_shelx_estimated_absorpt_t_max 0.995
_shelx_estimated_absorpt_t_min 0.980
_olex2_refinement_description
;
1. Fixed Uiso
 At 1.2 times of:
  All C(H) groups, All C(H,H) groups
 At 1.5 times of:
  All C(H,H,H) groups, All O(H) groups
2.a Secondary CH2 refined with riding coordinates:
 C20(H20A,H20B)
2.b Aromatic/amide H refined with riding coordinates:
 C4(H4), C6(H6), C5(H5), C11(H11), C13(H13), C14(H14), C16(H16), C17(H17)
2.c Idealised Me refined as rotating group:
 C8(H8A,H8B,H8C), C9(H9A,H9B,H9C), C10(H10A,H10B,H10C), C19(H19A,H19B,H19C),
 C21(H21A,H21B,H21C)
2.d Idealised tetrahedral OH refined as rotating group:
 O1(H1)
;
_olex2_submission_special_instructions 'No special instructions were received'

loop_
_space_group_symop_operation_xyz
'x, y, z'
'-x, y+1/2, -z'

loop_
_atom_site_label
_atom_site_type_symbol
_atom_site_fract_x
_atom_site_fract_y
_atom_site_fract_z
_atom_site_U_iso_or_equiv
_atom_site_adp_type
_atom_site_occupancy
_atom_site_site_symmetry_order
_atom_site_calc_flag
_atom_site_refinement_flags_posn
_atom_site_refinement_flags_adp
_atom_site_refinement_flags_occupancy
_atom_site_disorder_assembly
_atom_site_disorder_group
O1 O -0.0353(3) 0.5348(2) 0.22264(13) 0.0391(5) Uani 1 1 d . . . . .
H1 H 0.025487 0.529506 0.274695 0.059 Uiso 1 1 calc R U . . .
N1 N 0.0338(3) 0.4763(2) 0.39732(15) 0.0350(5) Uani 1 1 d . . . . .
C1 C -0.2662(4) 0.4364(3) 0.31892(18) 0.0311(5) Uani 1 1 d . . . . .
O2 O 0.9063(3) 0.4935(2) 0.74170(13) 0.0410(5) Uani 1 1 d . . . . .
N2 N 0.7603(3) 0.5106(3) 0.67280(16) 0.0395(6) Uani 1 1 d . . . . .
C2 C -0.2126(4) 0.4882(3) 0.23149(18) 0.0303(5) Uani 1 1 d . . . . .
C3 C -0.3403(4) 0.4909(3) 0.15240(19) 0.0316(6) Uani 1 1 d . . . . .
C4 C -0.5195(4) 0.4379(3) 0.1643(2) 0.0384(6) Uani 1 1 d . . . . .
H4 H -0.608369 0.437851 0.112034 0.046 Uiso 1 1 calc R U . . .
C7 C -0.2810(4) 0.5464(3) 0.05724(19) 0.0386(6) Uani 1 1 d . . . . .
C6 C -0.4486(4) 0.3846(3) 0.3263(2) 0.0378(6) Uani 1 1 d . . . . .
H6 H -0.485682 0.349011 0.384577 0.045 Uiso 1 1 calc R U . . .
C5 C -0.5743(4) 0.3848(3) 0.2497(2) 0.0426(7) Uani 1 1 d . . . . .
H5 H -0.697889 0.349021 0.254794 0.051 Uiso 1 1 calc R U . . .
C8 C -0.4479(5) 0.5504(4) -0.0160(2) 0.0541(9) Uani 1 1 d . . . . .
H8A H -0.406212 0.588232 -0.075168 0.081 Uiso 1 1 calc R U . . .
H8B H -0.546358 0.612942 0.006301 0.081 Uiso 1 1 calc R U . . .
H8C H -0.497521 0.452717 -0.025835 0.081 Uiso 1 1 calc R U . . .
C9 C -0.2055(5) 0.7008(4) 0.0657(2) 0.0531(8) Uani 1 1 d . . . . .
H9A H -0.179243 0.736848 0.003538 0.080 Uiso 1 1 calc R U . . .
H9B H -0.089795 0.701546 0.106281 0.080 Uiso 1 1 calc R U . . .
H9C H -0.299236 0.762744 0.092765 0.080 Uiso 1 1 calc R U . . .
C10 C -0.1324(5) 0.4454(4) 0.0212(2) 0.0525(8) Uani 1 1 d . . . . .
H10A H -0.099111 0.477382 -0.040848 0.079 Uiso 1 1 calc R U . . .
H10B H -0.182307 0.347051 0.016990 0.079 Uiso 1 1 calc R U . . .
H10C H -0.020449 0.447125 0.064459 0.079 Uiso 1 1 calc R U . . .
C11 C -0.1353(4) 0.4311(3) 0.40019(18) 0.0340(6) Uani 1 1 d . . . . .
H11 H -0.175716 0.393032 0.457150 0.041 Uiso 1 1 calc R U . . .
C12 C 0.1696(4) 0.4600(3) 0.47326(17) 0.0320(6) Uani 1 1 d . . . . .
C13 C 0.1791(4) 0.3419(3) 0.53270(19) 0.0390(7) Uani 1 1 d . . . . .
H13 H 0.084394 0.269874 0.527131 0.047 Uiso 1 1 calc R U . . .
C14 C 0.3259(4) 0.3281(3) 0.60030(19) 0.0378(6) Uani 1 1 d . . . . .
H14 H 0.329210 0.247092 0.641016 0.045 Uiso 1 1 calc R U . . .
C15 C 0.4686(4) 0.4304(3) 0.60972(17) 0.0303(5) Uani 1 1 d . . . . .
C16 C 0.4563(4) 0.5499(3) 0.54949(17) 0.0335(6) Uani 1 1 d . . . . .
H16 H 0.550199 0.622488 0.554866 0.040 Uiso 1 1 calc R U . . .
C17 C 0.3101(4) 0.5634(3) 0.48277(18) 0.0349(6) Uani 1 1 d . . . . .
H17 H 0.305259 0.644950 0.442505 0.042 Uiso 1 1 calc R U . . .
C18 C 0.6306(4) 0.4159(3) 0.67996(18) 0.0319(6) Uani 1 1 d . . . . .
C19 C 0.6369(4) 0.2995(3) 0.75214(19) 0.0427(7) Uani 1 1 d . . . . .
H19A H 0.566277 0.215654 0.727652 0.064 Uiso 1 1 calc R U . . .
H19B H 0.581134 0.334833 0.808626 0.064 Uiso 1 1 calc R U . . .
H19C H 0.767611 0.271685 0.767538 0.064 Uiso 1 1 calc R U . . .
C20 C 1.0450(4) 0.6024(3) 0.7285(2) 0.0403(7) Uani 1 1 d . . . . .
H20A H 0.988715 0.699527 0.733019 0.048 Uiso 1 1 calc R U . . .
H20B H 1.095478 0.592274 0.666028 0.048 Uiso 1 1 calc R U . . .
C21 C 1.1987(4) 0.5828(3) 0.8037(2) 0.0452(7) Uani 1 1 d . . . . .
H21A H 1.250590 0.485318 0.799812 0.068 Uiso 1 1 calc R U . . .
H21B H 1.147964 0.596494 0.865150 0.068 Uiso 1 1 calc R U . . .
H21C H 1.297892 0.653770 0.795363 0.068 Uiso 1 1 calc R U . . .

loop_
_atom_site_aniso_label
_atom_site_aniso_U_11
_atom_site_aniso_U_22
_atom_site_aniso_U_33
_atom_site_aniso_U_23
_atom_site_aniso_U_13
_atom_site_aniso_U_12
O1 0.0270(10) 0.0520(12) 0.0376(9) 0.0065(10) -0.0034(8) -0.0091(9)
N1 0.0347(13) 0.0353(13) 0.0347(11) -0.0024(10) 0.0004(10) 0.0005(10)
C1 0.0286(13) 0.0276(12) 0.0376(13) -0.0031(12) 0.0051(11) 0.0031(11)
O2 0.0373(11) 0.0421(11) 0.0420(10) 0.0119(9) -0.0090(9) -0.0087(9)
N2 0.0359(13) 0.0406(14) 0.0410(12) 0.0061(11) -0.0052(10) -0.0016(11)
C2 0.0265(13) 0.0254(12) 0.0390(13) -0.0036(11) 0.0020(11) 0.0016(10)
C3 0.0287(13) 0.0246(12) 0.0410(13) -0.0047(11) -0.0007(11) 0.0008(10)
C4 0.0274(14) 0.0340(14) 0.0531(16) -0.0046(14) -0.0028(12) 0.0007(12)
C7 0.0383(16) 0.0373(15) 0.0393(14) 0.0020(13) -0.0038(12) 0.0010(13)
C6 0.0348(16) 0.0325(13) 0.0473(15) -0.0013(13) 0.0123(13) 0.0015(12)
C5 0.0267(14) 0.0376(14) 0.0639(19) -0.0051(14) 0.0065(14) -0.0040(12)
C8 0.053(2) 0.059(2) 0.0476(17) 0.0055(17) -0.0158(15) -0.0077(17)
C9 0.058(2) 0.0429(17) 0.0570(19) 0.0137(15) -0.0064(16) -0.0114(16)
C10 0.056(2) 0.058(2) 0.0443(16) 0.0047(16) 0.0110(15) 0.0057(16)
C11 0.0358(15) 0.0313(13) 0.0355(13) -0.0040(12) 0.0072(12) 0.0030(12)
C12 0.0319(14) 0.0338(15) 0.0305(12) -0.0046(11) 0.0040(11) 0.0009(10)
C13 0.0418(16) 0.0309(14) 0.0437(15) -0.0003(13) -0.0014(13) -0.0064(12)
C14 0.0418(16) 0.0314(13) 0.0400(14) 0.0047(12) 0.0013(13) -0.0010(12)
C15 0.0329(14) 0.0282(12) 0.0301(12) -0.0034(11) 0.0033(11) 0.0003(11)
C16 0.0359(15) 0.0312(14) 0.0333(12) -0.0014(12) 0.0022(11) -0.0040(11)
C17 0.0406(16) 0.0332(14) 0.0311(12) 0.0025(11) 0.0032(12) -0.0035(11)
C18 0.0362(14) 0.0281(14) 0.0315(12) -0.0020(11) 0.0036(11) -0.0002(10)
C19 0.0481(18) 0.0411(16) 0.0380(14) 0.0053(13) -0.0054(13) -0.0076(13)
C20 0.0330(16) 0.0373(15) 0.0498(16) 0.0071(13) -0.0027(13) -0.0057(12)
C21 0.0387(17) 0.0482(18) 0.0477(16) 0.0057(14) -0.0056(14) -0.0065(14)

loop_
_atom_type_symbol
_atom_type_description
_atom_type_scat_dispersion_real
_atom_type_scat_dispersion_imag
_atom_type_scat_source
C C 0.0033 0.0016 'International Tables Vol C Tables 4.2.6.8 and 6.1.1.4'
H H 0.0000 0.0000 'International Tables Vol C Tables 4.2.6.8 and 6.1.1.4'
N N 0.0061 0.0033 'International Tables Vol C Tables 4.2.6.8 and 6.1.1.4'
O O 0.0106 0.0060 'International Tables Vol C Tables 4.2.6.8 and 6.1.1.4'

loop_
_geom_angle_atom_site_label_1
_geom_angle_atom_site_label_2
_geom_angle_atom_site_label_3
_geom_angle
_geom_angle_site_symmetry_1
_geom_angle_site_symmetry_3
C2 O1 H1 109.5 . .
C11 N1 C12 122.7(2) . .
C2 C1 C11 121.7(2) . .
C6 C1 C2 119.2(2) . .
C6 C1 C11 119.0(2) . .
N2 O2 C20 108.50(19) . .
C18 N2 O2 112.0(2) . .
O1 C2 C1 119.9(2) . .
O1 C2 C3 118.8(2) . .
C3 C2 C1 121.3(2) . .
C2 C3 C7 121.1(2) . .
C4 C3 C2 116.7(2) . .
C4 C3 C7 122.1(2) . .
C3 C4 H4 118.6 . .
C3 C4 C5 122.8(3) . .
C5 C4 H4 118.6 . .
C8 C7 C3 111.5(2) . .
C9 C7 C3 110.9(2) . .
C9 C7 C8 106.6(2) . .
C10 C7 C3 109.2(2) . .
C10 C7 C8 108.0(2) . .
C10 C7 C9 110.5(3) . .
C1 C6 H6 119.8 . .
C5 C6 C1 120.3(3) . .
C5 C6 H6 119.8 . .
C4 C5 H5 120.2 . .
C6 C5 C4 119.6(3) . .
C6 C5 H5 120.2 . .
C7 C8 H8A 109.5 . .
C7 C8 H8B 109.5 . .
C7 C8 H8C 109.5 . .
H8A C8 H8B 109.5 . .
H8A C8 H8C 109.5 . .
H8B C8 H8C 109.5 . .
C7 C9 H9A 109.5 . .
C7 C9 H9B 109.5 . .
C7 C9 H9C 109.5 . .
H9A C9 H9B 109.5 . .
H9A C9 H9C 109.5 . .
H9B C9 H9C 109.5 . .
C7 C10 H10A 109.5 . .
C7 C10 H10B 109.5 . .
C7 C10 H10C 109.5 . .
H10A C10 H10B 109.5 . .
H10A C10 H10C 109.5 . .
H10B C10 H10C 109.5 . .
N1 C11 C1 121.7(2) . .
N1 C11 H11 119.1 . .
C1 C11 H11 119.1 . .
C13 C12 N1 124.0(2) . .
C13 C12 C17 118.6(3) . .
C17 C12 N1 117.2(2) . .
C12 C13 H13 119.8 . .
C12 C13 C14 120.4(3) . .
C14 C13 H13 119.8 . .
C13 C14 H14 119.3 . .
C13 C14 C15 121.4(2) . .
C15 C14 H14 119.3 . .
C14 C15 C16 117.5(2) . .
C14 C15 C18 122.4(2) . .
C16 C15 C18 120.2(2) . .
C15 C16 H16 119.5 . .
C17 C16 C15 121.0(2) . .
C17 C16 H16 119.5 . .
C12 C17 H17 119.4 . .
C16 C17 C12 121.1(2) . .
C16 C17 H17 119.4 . .
N2 C18 C15 114.6(2) . .
N2 C18 C19 123.9(2) . .
C15 C18 C19 121.4(2) . .
C18 C19 H19A 109.5 . .
C18 C19 H19B 109.5 . .
C18 C19 H19C 109.5 . .
H19A C19 H19B 109.5 . .
H19A C19 H19C 109.5 . .
H19B C19 H19C 109.5 . .
O2 C20 H20A 110.2 . .
O2 C20 H20B 110.2 . .
O2 C20 C21 107.5(2) . .
H20A C20 H20B 108.5 . .
C21 C20 H20A 110.2 . .
C21 C20 H20B 110.2 . .
C20 C21 H21A 109.5 . .
C20 C21 H21B 109.5 . .
C20 C21 H21C 109.5 . .
H21A C21 H21B 109.5 . .
H21A C21 H21C 109.5 . .
H21B C21 H21C 109.5 . .

loop_
_geom_bond_atom_site_label_1
_geom_bond_atom_site_label_2
_geom_bond_distance
_geom_bond_site_symmetry_2
O1 H1 0.8400 .
O1 C2 1.352(3) .
N1 C11 1.281(3) .
N1 C12 1.419(3) .
C1 C2 1.415(4) .
C1 C6 1.399(4) .
C1 C11 1.447(4) .
O2 N2 1.399(3) .
O2 C20 1.435(3) .
N2 C18 1.286(3) .
C2 C3 1.409(3) .
C3 C4 1.391(4) .
C3 C7 1.540(4) .
C4 H4 0.9500 .
C4 C5 1.397(4) .
C7 C8 1.538(4) .
C7 C9 1.532(4) .
C7 C10 1.529(4) .
C6 H6 0.9500 .
C6 C5 1.373(4) .
C5 H5 0.9500 .
C8 H8A 0.9800 .
C8 H8B 0.9800 .
C8 H8C 0.9800 .
C9 H9A 0.9800 .
C9 H9B 0.9800 .
C9 H9C 0.9800 .
C10 H10A 0.9800 .
C10 H10B 0.9800 .
C10 H10C 0.9800 .
C11 H11 0.9500 .
C12 C13 1.386(4) .
C12 C17 1.389(4) .
C13 H13 0.9500 .
C13 C14 1.388(4) .
C14 H14 0.9500 .
C14 C15 1.393(4) .
C15 C16 1.403(4) .
C15 C18 1.491(4) .
C16 H16 0.9500 .
C16 C17 1.376(4) .
C17 H17 0.9500 .
C18 C19 1.493(4) .
C19 H19A 0.9800 .
C19 H19B 0.9800 .
C19 H19C 0.9800 .
C20 H20A 0.9900 .
C20 H20B 0.9900 .
C20 C21 1.500(4) .
C21 H21A 0.9800 .
C21 H21B 0.9800 .
C21 H21C 0.9800 .

loop_
_geom_torsion_atom_site_label_1
_geom_torsion_atom_site_label_2
_geom_torsion_atom_site_label_3
_geom_torsion_atom_site_label_4
_geom_torsion
_geom_torsion_site_symmetry_1
_geom_torsion_site_symmetry_2
_geom_torsion_site_symmetry_3
_geom_torsion_site_symmetry_4
O1 C2 C3 C4 178.1(2) . . . .
O1 C2 C3 C7 -0.3(4) . . . .
N1 C12 C13 C14 174.4(3) . . . .
N1 C12 C17 C16 -174.6(2) . . . .
C1 C2 C3 C4 -1.1(4) . . . .
C1 C2 C3 C7 -179.6(2) . . . .
C1 C6 C5 C4 -0.4(4) . . . .
O2 N2 C18 C15 178.7(2) . . . .
O2 N2 C18 C19 -1.1(4) . . . .
N2 O2 C20 C21 179.4(2) . . . .
C2 C1 C6 C5 -0.4(4) . . . .
C2 C1 C11 N1 1.7(4) . . . .
C2 C3 C4 C5 0.4(4) . . . .
C2 C3 C7 C8 -175.4(2) . . . .
C2 C3 C7 C9 -56.7(3) . . . .
C2 C3 C7 C10 65.3(3) . . . .
C3 C4 C5 C6 0.4(4) . . . .
C4 C3 C7 C8 6.2(4) . . . .
C4 C3 C7 C9 124.9(3) . . . .
C4 C3 C7 C10 -113.1(3) . . . .
C7 C3 C4 C5 178.8(3) . . . .
C6 C1 C2 O1 -178.1(2) . . . .
C6 C1 C2 C3 1.1(4) . . . .
C6 C1 C11 N1 179.6(2) . . . .
C11 N1 C12 C13 35.0(4) . . . .
C11 N1 C12 C17 -150.7(3) . . . .
C11 C1 C2 O1 -0.2(4) . . . .
C11 C1 C2 C3 179.0(2) . . . .
C11 C1 C6 C5 -178.3(3) . . . .
C12 N1 C11 C1 -174.0(2) . . . .
C12 C13 C14 C15 -0.9(4) . . . .
C13 C12 C17 C16 0.1(4) . . . .
C13 C14 C15 C16 1.3(4) . . . .
C13 C14 C15 C18 -178.2(2) . . . .
C14 C15 C16 C17 -1.1(4) . . . .
C14 C15 C18 N2 172.6(3) . . . .
C14 C15 C18 C19 -7.6(4) . . . .
C15 C16 C17 C12 0.4(4) . . . .
C16 C15 C18 N2 -6.9(3) . . . .
C16 C15 C18 C19 172.9(3) . . . .
C17 C12 C13 C14 0.2(4) . . . .
C18 C15 C16 C17 178.5(2) . . . .
C20 O2 N2 C18 179.7(2) . . . .
